data_1540370
loop_
_publ_author_name
'le Page, Y.'
'McKinnon, W.R.'
'Barboux, P.'
'Tarascon, J.M.'

_publ_section_title
;
 Origin of the incommensurate modulation of the 80-K superconductor Bi2
 Sr2 Ca Cu2 O8.21 derived from isostructural commensurate Bi10 Sr15 Fe10
 O46
;
_journal_name_full 'Physical Review, Serie 3. B - Condensed Matter (18,1978-)'
_journal_page_first 6810
_journal_page_last 6816
_journal_volume 40
_journal_year 1989
_chemical_formula_sum 'Bi10 Fe10 O46 Sr15'
_chemical_name_systematic 'Bi10 Sr15 Fe10 O46'
_space_group_IT_number 21
_symmetry_space_group_name_Hall 'C 2 2'
_symmetry_space_group_name_H-M 'C 2 2 2'
_cell_angle_alpha 90
_cell_angle_beta 90
_cell_angle_gamma 90
_cell_formula_units_Z 4
_cell_length_a 27.245
_cell_length_b 31.696
_cell_length_c 5.4617
_cell_volume 4716.492
_citation_journal_id_ASTM PRBMDO
_cod_data_source_file lePage_PRBMDO_1989_1155.cif
_cod_data_source_block Bi10Fe10O46Sr15
_cod_database_code 1540370

loop_
_symmetry_equiv_pos_as_xyz
x,y,z
-x,-y,z
x,-y,-z
-x,y,-z
x+1/2,y+1/2,z
-x+1/2,-y+1/2,z
x+1/2,-y+1/2,-z
-x+1/2,y+1/2,-z

loop_
_atom_site_label
_atom_site_type_symbol
_atom_site_fract_x
_atom_site_fract_y
_atom_site_fract_z
_atom_site_occupancy
_atom_site_U_iso_or_equiv
Fe4 Fe+3 0.3533 0.6968 0.2452 1 0.0
Bi4 Bi+3 0.36031 0.54938 0.2251 1 0.0
Sr1 Sr+2 0.054 0.6221 0.2488 1 0.0
O11 O-2 0.4515 0.6163 0.726 1 0.0
O18 O-2 0 0.676 0.5 1 0.0
O12 O-2 0 0.6658 0 1 0.0
O20 O-2 0.2057 0.6844 0.515 1 0.0
O14 O-2 0.2023 0.6696 0.007 1 0.0
O23 O-2 0.5 0.6892 0.5 1 0.0
O6 O-2 0.4597 0.5547 0.191 1 0.0
Sr2 Sr+2 0.15765 0.62757 0.7465 1 0.0
O17 O-2 0.5 0.6966 0 1 0.0
O4 O-2 0.2738 0.5501 0.228 1 0.0
Fe2 Fe+3 0.1528 0.6832 0.24 1 0.0
O8 O-2 0.1702 0.6111 0.266 1 0.0
O16 O-2 0.4043 0.6877 0.016 1 0.0
O21 O-2 0.3024 0.6825 0.497 1 0.0
O24 O-2 0.4524 0.7576 0.779 1 0.0
O3 O-2 0.1865 0.5435 0.855 1 0.0
O26 O-2 0.25 0.75 0.753 1 0.0
Bi3 Bi+3 0.26429 0.54786 0.7671 1 0.0
O25 O-2 0.3494 0.7646 0.316 1 0.0
Bi5 Bi+3 0.45354 0.55235 0.766 1 0.0
Sr8 Sr+2 0.25 0.75 0.256 1 0.0
O9 O-2 0.2598 0.6118 0.76 1 0.0
O1 O-2 0 0.545 0 1 0.0
O22 O-2 0.3992 0.6948 0.507 1 0.0
Bi1 Bi+3 0.05511 0.54251 0.7678 1 0.0
Fe1 Fe+3 0.0513 0.6783 0.7509 1 0.0
Sr4 Sr+2 0.35717 0.63708 0.7414 1 0.0
Sr7 Sr+2 0.34984 0.7569 0.7473 1 0.0
O13 O-2 0.1044 0.68 0.022 1 0.0
O10 O-2 0.3586 0.6205 0.272 1 0.0
O5 O-2 0.3675 0.5508 0.897 1 0.0
O2 O-2 0.088 0.551 0.07 1 0.0
O15 O-2 0.3024 0.69 0.994 1 0.0
Sr3 Sr+2 0.25837 0.63403 0.2451 1 0.0
Fe5 Fe+3 0.4504 0.7005 0.754 1 0.0
O19 O-2 0.1001 0.6725 0.489 1 0.0
O7 O-2 0.0582 0.6152 0.725 1 0.0
Sr5 Sr+2 0.45176 0.63938 0.25 1 0.0
Fe3 Fe+3 0.2537 0.6894 0.73 1 0.0
Sr6 Sr+2 0.4497 0.76046 0.2479 1 0.0
Bi2 Bi+3 0.16544 0.54618 0.236 1 0.0
